data_7016355
loop_
_publ_author_name
'Pichler, Verena'
'Valiahdi, Seied M.'
'Jakupec, Michael A.'
'Arion, Vladimir B.'
'Galanski, Markus'
'Keppler, Bernhard K.'

_publ_section_title
;
 Mono-carboxylated diaminedichloridoplatinum(iv) complexes - selective
 synthesis, characterization, and cytotoxicity.
;
_journal_issue 32
_journal_name_full 'Dalton transactions (Cambridge, England : 2003)'
_journal_page_first 8187
_journal_page_last 8192
_journal_paper_doi 10.1039/c1dt10301f
_journal_volume 40
_journal_year 2011
_chemical_formula_moiety 'C4 H14 Cl2 N2 O2 Pt'
_chemical_formula_sum 'C4 H14 Cl2 N2 O2 Pt'
_chemical_formula_weight 388.16
_chemical_name_common
;(OC-6-43)-Dichlorido(N,N-dimethyl-ethane-1,2-diamine)dihydro-
xidoplatinum(IV)
;
_chemical_name_systematic
;
(OC-6-43)-Dichlorido(N,N-dimethyl-ethane-1,2-diamine)dihydro-
xidoplatinum(IV)
;
_space_group_IT_number 88
_symmetry_cell_setting tetragonal
_symmetry_space_group_name_Hall '-I 4ad'
_symmetry_space_group_name_H-M 'I 41/a :2'
_atom_sites_solution_hydrogens geom
_atom_sites_solution_primary direct
_atom_sites_solution_secondary difmap
_audit_creation_method SHELXL-97
_cell_angle_alpha 90.00
_cell_angle_beta 90.00
_cell_angle_gamma 90.00
_cell_formula_units_Z 16
_cell_length_a 23.064(5)
_cell_length_b 23.064(5)
_cell_length_c 7.5597(16)
_cell_measurement_reflns_used 6837
_cell_measurement_temperature 296(2)
_cell_measurement_theta_max 24.92
_cell_measurement_theta_min 2.49
_cell_volume 4021.4(15)
_computing_structure_refinement 'SHELXL-97 (Sheldrick, 1997)'
_computing_structure_solution 'SHELXS-97 (Sheldrick, 1990)'
_diffrn_ambient_temperature 296(2)
_diffrn_measured_fraction_theta_full 0.987
_diffrn_measured_fraction_theta_max 0.987
_diffrn_radiation_monochromator graphite
_diffrn_radiation_source 'fine-focus sealed tube'
_diffrn_radiation_type MoK\a
_diffrn_radiation_wavelength 0.71073
_diffrn_reflns_av_R_equivalents 0.3116
_diffrn_reflns_av_sigmaI/netI 0.1274
_diffrn_reflns_limit_h_max 27
_diffrn_reflns_limit_h_min -27
_diffrn_reflns_limit_k_max 27
_diffrn_reflns_limit_k_min -27
_diffrn_reflns_limit_l_max 9
_diffrn_reflns_limit_l_min -8
_diffrn_reflns_number 26869
_diffrn_reflns_theta_full 25.33
_diffrn_reflns_theta_max 25.33
_diffrn_reflns_theta_min 2.84
_exptl_absorpt_coefficient_mu 14.449
_exptl_absorpt_correction_T_max 0.5319
_exptl_absorpt_correction_T_min 0.2205
_exptl_absorpt_correction_type multi-scan
_exptl_absorpt_process_details SADABS
_exptl_crystal_colour yellow
_exptl_crystal_density_diffrn 2.565
_exptl_crystal_density_method 'not measured'
_exptl_crystal_description stick
_exptl_crystal_F_000 2880
_exptl_crystal_size_max 0.15
_exptl_crystal_size_mid 0.05
_exptl_crystal_size_min 0.05
_refine_diff_density_max 2.546
_refine_diff_density_min -1.912
_refine_diff_density_rms 0.430
_refine_ls_extinction_method none
_refine_ls_goodness_of_fit_ref 1.059
_refine_ls_hydrogen_treatment constr
_refine_ls_matrix_type full
_refine_ls_number_parameters 100
_refine_ls_number_reflns 1805
_refine_ls_number_restraints 1
_refine_ls_restrained_S_all 1.059
_refine_ls_R_factor_all 0.1099
_refine_ls_R_factor_gt 0.0643
_refine_ls_shift/su_max 0.000
_refine_ls_shift/su_mean 0.000
_refine_ls_structure_factor_coef Fsqd
_refine_ls_weighting_details 'calc w=1/[\s^2^(Fo^2^)+(0.0467P)^2^+322.2174P] where P=(Fo^2^+2Fc^2^)/3'
_refine_ls_weighting_scheme calc
_refine_ls_wR_factor_gt 0.1463
_refine_ls_wR_factor_ref 0.1766
_reflns_number_gt 1228
_reflns_number_total 1805
_reflns_threshold_expression >2sigma(I)
_cod_data_source_file c1dt10301f.txt
_cod_data_source_block MADI008
_cod_original_sg_symbol_H-M I41/a
_cod_database_code 7016355

loop_
_symmetry_equiv_pos_as_xyz
'x, y, z'
'-y+3/4, x+1/4, z+1/4'
'-x+1/2, -y, z+1/2'
'y+3/4, -x+3/4, z+3/4'
'x+1/2, y+1/2, z+1/2'
'-y+5/4, x+3/4, z+3/4'
'-x+1, -y+1/2, z+1'
'y+5/4, -x+5/4, z+5/4'
'-x, -y, -z'
'y-3/4, -x-1/4, -z-1/4'
'x-1/2, y, -z-1/2'
'-y-3/4, x-3/4, -z-3/4'
'-x+1/2, -y+1/2, -z+1/2'
'y-1/4, -x+1/4, -z+1/4'
'x, y+1/2, -z'
'-y-1/4, x-1/4, -z-1/4'

loop_
_atom_site_label
_atom_site_type_symbol
_atom_site_fract_x
_atom_site_fract_y
_atom_site_fract_z
_atom_site_U_iso_or_equiv
_atom_site_adp_type
_atom_site_occupancy
_atom_site_symmetry_multiplicity
_atom_site_calc_flag
_atom_site_refinement_flags
Pt1 Pt 0.15755(3) 0.17413(3) 0.71356(11) 0.0273(3) Uani 1 1 d D
Cl1 Cl 0.1372(2) 0.2203(2) 0.9760(7) 0.0355(13) Uani 1 1 d .
Cl2 Cl 0.1463(2) 0.0821(2) 0.8427(8) 0.0332(12) Uani 1 1 d .
O1 O 0.2424(5) 0.1735(6) 0.7716(19) 0.035(4) Uani 1 1 d .
H1 H 0.2482 0.1519 0.8593 0.052 Uiso 1 1 d RD
O2 O 0.0739(4) 0.1781(6) 0.648(2) 0.033(3) Uani 1 1 d .
H2 H 0.0558 0.1986 0.7306 0.050 Uiso 1 1 d RD
N1 N 0.1686(6) 0.2533(6) 0.599(2) 0.025(4) Uani 1 1 d .
H1A H 0.1371 0.2755 0.6181 0.030 Uiso 1 1 calc R
H1B H 0.1995 0.2713 0.6469 0.030 Uiso 1 1 calc R
N2 N 0.1787(6) 0.1405(7) 0.463(2) 0.026(4) Uani 1 1 d .
C1 C 0.1776(8) 0.2459(8) 0.407(3) 0.031(5) Uani 1 1 d .
H1C H 0.1404 0.2448 0.3476 0.037 Uiso 1 1 calc R
H1D H 0.1994 0.2785 0.3612 0.037 Uiso 1 1 calc R
C2 C 0.2093(9) 0.1918(8) 0.373(3) 0.034(5) Uani 1 1 d .
H2A H 0.2486 0.1952 0.4185 0.040 Uiso 1 1 calc R
H2B H 0.2116 0.1851 0.2468 0.040 Uiso 1 1 calc R
C3 C 0.2194(9) 0.0890(8) 0.473(3) 0.034(5) Uani 1 1 d .
H3A H 0.2528 0.0992 0.5419 0.051 Uiso 1 1 calc R
H3B H 0.2314 0.0783 0.3557 0.051 Uiso 1 1 calc R
H3C H 0.1998 0.0569 0.5274 0.051 Uiso 1 1 calc R
C4 C 0.1277(8) 0.1245(9) 0.356(3) 0.037(5) Uani 1 1 d .
H4A H 0.1080 0.0926 0.4116 0.055 Uiso 1 1 calc R
H4B H 0.1400 0.1134 0.2399 0.055 Uiso 1 1 calc R
H4C H 0.1019 0.1571 0.3485 0.055 Uiso 1 1 calc R

loop_
_atom_site_aniso_label
_atom_site_aniso_U_11
_atom_site_aniso_U_22
_atom_site_aniso_U_33
_atom_site_aniso_U_23
_atom_site_aniso_U_13
_atom_site_aniso_U_12
Pt1 0.0276(5) 0.0275(5) 0.0269(6) 0.0009(3) -0.0017(3) -0.0012(3)
Cl1 0.043(3) 0.035(3) 0.029(3) 0.003(2) 0.002(2) 0.002(2)
Cl2 0.033(3) 0.031(3) 0.036(4) 0.004(2) -0.003(2) -0.001(2)
O1 0.027(8) 0.035(8) 0.042(11) 0.009(7) 0.002(7) 0.000(6)
O2 0.027(7) 0.036(8) 0.038(10) 0.001(7) -0.004(7) -0.006(6)
N1 0.017(8) 0.017(8) 0.042(12) 0.004(7) 0.001(7) 0.000(6)
N2 0.015(8) 0.027(9) 0.035(12) 0.003(8) -0.002(7) -0.010(6)
C1 0.019(10) 0.033(11) 0.040(16) -0.014(10) 0.016(9) -0.006(8)
C2 0.053(14) 0.014(10) 0.034(15) 0.006(9) -0.004(11) -0.001(8)
C3 0.040(12) 0.020(10) 0.043(16) -0.010(10) 0.006(10) 0.001(8)
C4 0.031(12) 0.053(14) 0.025(15) 0.002(11) -0.015(10) 0.008(10)

loop_
_atom_type_symbol
_atom_type_description
_atom_type_scat_dispersion_real
_atom_type_scat_dispersion_imag
_atom_type_scat_source
C C 0.0033 0.0016 'International Tables Vol C Tables 4.2.6.8 and 6.1.1.4'
H H 0.0000 0.0000 'International Tables Vol C Tables 4.2.6.8 and 6.1.1.4'
Cl Cl 0.1484 0.1585 'International Tables Vol C Tables 4.2.6.8 and 6.1.1.4'
N N 0.0061 0.0033 'International Tables Vol C Tables 4.2.6.8 and 6.1.1.4'
O O 0.0106 0.0060 'International Tables Vol C Tables 4.2.6.8 and 6.1.1.4'
Pt Pt -1.7033 8.3905 'International Tables Vol C Tables 4.2.6.8 and 6.1.1.4'

loop_
_geom_angle_atom_site_label_1
_geom_angle_atom_site_label_2
_geom_angle_atom_site_label_3
_geom_angle
O2 Pt1 O1 177.1(5)
O2 Pt1 N1 88.5(6)
O1 Pt1 N1 88.7(6)
O2 Pt1 N2 90.9(6)
O1 Pt1 N2 88.2(6)
N1 Pt1 N2 85.3(6)
O2 Pt1 Cl1 89.8(4)
O1 Pt1 Cl1 90.8(4)
N1 Pt1 Cl1 88.7(5)
N2 Pt1 Cl1 174.0(4)
O2 Pt1 Cl2 92.2(4)
O1 Pt1 Cl2 90.6(4)
N1 Pt1 Cl2 178.9(5)
N2 Pt1 Cl2 93.8(4)
Cl1 Pt1 Cl2 92.12(19)
Pt1 O1 H1 109.5
Pt1 O2 H2 107.7
C1 N1 Pt1 109.3(11)
C1 N1 H1A 109.8
Pt1 N1 H1A 109.8
C1 N1 H1B 109.8
Pt1 N1 H1B 109.8
H1A N1 H1B 108.3
C4 N2 C3 109.1(15)
C4 N2 C2 108.7(16)
C3 N2 C2 109.9(14)
C4 N2 Pt1 113.5(13)
C3 N2 Pt1 112.7(13)
C2 N2 Pt1 102.7(12)
C2 C1 N1 110.0(18)
C2 C1 H1C 109.7
N1 C1 H1C 109.7
C2 C1 H1D 109.7
N1 C1 H1D 109.7
H1C C1 H1D 108.2
C1 C2 N2 110.3(17)
C1 C2 H2A 109.6
N2 C2 H2A 109.6
C1 C2 H2B 109.6
N2 C2 H2B 109.6
H2A C2 H2B 108.1
N2 C3 H3A 109.5
N2 C3 H3B 109.5
H3A C3 H3B 109.5
N2 C3 H3C 109.5
H3A C3 H3C 109.5
H3B C3 H3C 109.5
N2 C4 H4A 109.5
N2 C4 H4B 109.5
H4A C4 H4B 109.5
N2 C4 H4C 109.5
H4A C4 H4C 109.5
H4B C4 H4C 109.5

loop_
_geom_bond_atom_site_label_1
_geom_bond_atom_site_label_2
_geom_bond_distance
Pt1 O2 1.994(10)
Pt1 O1 2.005(10)
Pt1 N1 2.038(14)
Pt1 N2 2.106(17)
Pt1 Cl1 2.300(6)
Pt1 Cl2 2.351(5)
O1 H1 0.8400
O2 H2 0.8908
N1 C1 1.47(3)
N1 H1A 0.9000
N1 H1B 0.9000
N2 C4 1.47(2)
N2 C3 1.52(2)
N2 C2 1.54(2)
C1 C2 1.47(3)
C1 H1C 0.9700
C1 H1D 0.9700
C2 H2A 0.9700
C2 H2B 0.9700
C3 H3A 0.9600
C3 H3B 0.9600
C3 H3C 0.9600
C4 H4A 0.9600
C4 H4B 0.9600
C4 H4C 0.9600

loop_
_geom_torsion_atom_site_label_1
_geom_torsion_atom_site_label_2
_geom_torsion_atom_site_label_3
_geom_torsion_atom_site_label_4
_geom_torsion
O2 Pt1 N1 C1 -84.2(12)
O1 Pt1 N1 C1 95.1(12)
N2 Pt1 N1 C1 6.8(11)
Cl1 Pt1 N1 C1 -174.1(11)
O2 Pt1 N2 C4 -9.4(13)
O1 Pt1 N2 C4 173.3(13)
N1 Pt1 N2 C4 -97.8(13)
Cl2 Pt1 N2 C4 82.8(13)
O2 Pt1 N2 C3 -134.1(12)
O1 Pt1 N2 C3 48.6(11)
N1 Pt1 N2 C3 137.5(12)
Cl2 Pt1 N2 C3 -41.8(11)
O2 Pt1 N2 C2 107.7(11)
O1 Pt1 N2 C2 -69.6(11)
N1 Pt1 N2 C2 19.3(11)
Cl2 Pt1 N2 C2 -160.0(10)
Pt1 N1 C1 C2 -33.8(18)
N1 C1 C2 N2 53(2)
C4 N2 C2 C1 77(2)
C3 N2 C2 C1 -163.8(18)
Pt1 N2 C2 C1 -43.6(18)
